data_7061483
loop_
_publ_author_name
'Chuprin, Alexander S.'
'Dudkin, Semyon V.'
'Belova, Svetlana A.'
'Lebed, Ekaterina G.'
'Dorovatovskii, Pavel V.'
'Vologzhanina, Anna V.'
'Voloshin, Yan Z.'

_publ_section_title
;
 Synthesis and reactivity of the apically functionalized
 (pseudo)macrobicyclic iron(ii) tris-dioximates and their hybrid
 phthalocyaninatoclathrochelate derivatives comprising reactive and vector
 terminal groups
;
_journal_issue 22
_journal_name_full 'New Journal of Chemistry'
_journal_page_first 10863
_journal_page_last 10877
_journal_paper_doi 10.1039/D2NJ01560A
_journal_volume 46
_journal_year 2022
_chemical_formula_moiety 'C59 H51 B Fe Hf N14 O8, 1.5(C6 H6)'
_chemical_formula_sum 'C68 H60 B Fe Hf N14 O8'
_chemical_formula_weight 1446.45
_space_group_crystal_system triclinic
_space_group_IT_number 2
_space_group_name_Hall '-P 1'
_space_group_name_H-M_alt 'P -1'
_atom_sites_solution_hydrogens geom
_audit_creation_date 2019-04-28
_audit_creation_method
;
Olex2 1.2
(compiled 2018.05.29 svn.r3508 for OlexSys, GUI svn.r5506)
;
_audit_update_record
;
2022-03-28 deposited with the CCDC.	2022-05-05 downloaded from the CCDC.
;
_cell_angle_alpha 101.2950(10)
_cell_angle_beta 103.7350(10)
_cell_angle_gamma 95.3410(10)
_cell_formula_units_Z 2
_cell_length_a 11.8206(2)
_cell_length_b 12.7249(3)
_cell_length_c 23.8173(5)
_cell_measurement_reflns_used 9697
_cell_measurement_temperature 296(2)
_cell_measurement_theta_max 72.12
_cell_measurement_theta_min 3.92
_cell_volume 3375.82(12)
_computing_molecular_graphics 'Olex2 (Dolomanov et al., 2009)'
_computing_publication_material 'Olex2 (Dolomanov et al., 2009)'
_computing_structure_refinement 'XL (Sheldrick, 2008)'
_diffrn_ambient_temperature 296.15
_diffrn_measured_fraction_theta_full 0.976
_diffrn_measured_fraction_theta_max 0.965
_diffrn_measurement_device_type 'CCD area detector'
_diffrn_measurement_method 'phi and omega scans'
_diffrn_radiation_monochromator graphite
_diffrn_radiation_type CuK\a
_diffrn_radiation_wavelength 1.54178
_diffrn_reflns_av_R_equivalents 0.0330
_diffrn_reflns_av_unetI/netI 0.0290
_diffrn_reflns_Laue_measured_fraction_full 0.976
_diffrn_reflns_Laue_measured_fraction_max 0.965
_diffrn_reflns_limit_h_max 14
_diffrn_reflns_limit_h_min -14
_diffrn_reflns_limit_k_max 15
_diffrn_reflns_limit_k_min -15
_diffrn_reflns_limit_l_max 28
_diffrn_reflns_limit_l_min -29
_diffrn_reflns_number 53357
_diffrn_reflns_point_group_measured_fraction_full 0.976
_diffrn_reflns_point_group_measured_fraction_max 0.965
_diffrn_reflns_theta_full 67.679
_diffrn_reflns_theta_max 72.199
_diffrn_reflns_theta_min 3.581
_exptl_absorpt_coefficient_mu 5.039
_exptl_absorpt_correction_T_max 0.3526
_exptl_absorpt_correction_T_min 0.1916
_exptl_absorpt_correction_type multi-scan
_exptl_absorpt_process_details
'SADABS-2014/5 (Bruker,2014/5) was used for absorption correction. wR2(int) was 0.0999 before and 0.0444 after correction. The Ratio of minimum to maximum transmission is 0.5434. The \l/2 correction factor is 0.00150.'
_exptl_crystal_colour bronze
_exptl_crystal_density_diffrn 1.423
_exptl_crystal_description prism
_exptl_crystal_F_000 1466
_exptl_crystal_recrystallization_method 'Re-crystallisation from solvent: benzene : iso-octane'
_exptl_crystal_size_max 0.36
_exptl_crystal_size_mid 0.11
_exptl_crystal_size_min 0.1
_refine_diff_density_max 3.558
_refine_diff_density_min -1.590
_refine_diff_density_rms 0.129
_refine_ls_extinction_method none
_refine_ls_goodness_of_fit_ref 1.099
_refine_ls_hydrogen_treatment constr
_refine_ls_matrix_type full
_refine_ls_number_parameters 807
_refine_ls_number_reflns 12875
_refine_ls_number_restraints 24
_refine_ls_restrained_S_all 1.117
_refine_ls_R_factor_all 0.0453
_refine_ls_R_factor_gt 0.0437
_refine_ls_shift/su_max 0.004
_refine_ls_shift/su_mean 0.000
_refine_ls_structure_factor_coef Fsqd
_refine_ls_weighting_details 'w=1/[\s^2^(Fo^2^)+(0.0646P)^2^+10.1910P] where P=(Fo^2^+2Fc^2^)/3'
_refine_ls_weighting_scheme calc
_refine_ls_wR_factor_gt 0.1208
_refine_ls_wR_factor_ref 0.1221
_reflns_Friedel_coverage 0.000
_reflns_number_gt 12314
_reflns_number_total 12875
_reflns_threshold_expression 'I > 2\s(I)'
_cod_data_source_file d2nj01560a2.cif
_cod_data_source_block ac42_sq
_cod_depositor_comments 'Adding full bibliography for 7061481--7061484.cif.'
_cod_database_code 7061483
_shelxl_version_number 2014-3
_shelx_space_group_comment
;
The symmetry employed for this shelxl refinement is uniquely defined
by the following loop, which should always be used as a source of
symmetry information in preference to the above space-group names.
They are only intended as comments.
;
_shelx_estimated_absorpt_t_max 0.633
_shelx_estimated_absorpt_t_min 0.264
_olex2_refinement_description
;
1. Fixed Uiso
 At 1.2 times of:
  All C(H) groups, All C(H,H) groups, All C(H,H,H,H) groups
 At 1.5 times of:
  All C(H,H,H) groups, All C(H,H,H,H,H,H) groups
2. Uiso/Uaniso restraints and constraints
Uanis(C12S) \\sim Ueq: with sigma of 0.003 and sigma for terminal atoms of 0.003
Uanis(C59) \\sim Ueq, Uanis(C57) \\sim Ueq: with sigma of 0.005 and sigma for
terminal atoms of 0.005
Uanis(C7S) \\sim Ueq: with sigma of 0.005 and sigma for terminal atoms of 0.005
Uiso(C10) = Uiso(C10A) = Uiso(C11) = Uiso(C11A)
Uiso(C4) = Uiso(C4A) = Uiso(C5) = Uiso(C5A)
Uiso(C17) = Uiso(C17A) = Uiso(C16) = Uiso(C16A)
Uanis(C12S) = Uanis(C7S) = Uanis(C8S) = Uanis(C10S) = Uanis(C11S) = Uanis(C9S)
3. Others
 Fixed Sof: H9AA(0.5) H9AB(0.5) H9BC(0.5) H9BD(0.5) H3AA(0.5) H3AB(0.5)
 H3BC(0.5) H3BD(0.5) H12A(0.5) H12B(0.5) H12C(0.5) H12D(0.5) H15A(0.5)
 H15B(0.5) H15C(0.5) H15D(0.5) H6AA(0.5) H6AB(0.5) H6BC(0.5) H6BD(0.5)
 H18A(0.5) H18B(0.5) H18C(0.5) H18D(0.5) C4(0.5) H4A(0.5) H4B(0.5) C10(0.5)
 H10A(0.5) H10B(0.5) C17(0.5) H17A(0.5) H17B(0.5) C11(0.5) H11A(0.5) H11B(0.5)
 C16(0.5) H16A(0.5) H16B(0.5) H58A(0.5) H58(0.5) C5(0.5) H5A(0.5) H5B(0.5)
 C12S(0.5) H12S(0.5) C7S(0.5) H7S(0.5) C8S(0.5) H8S(0.5) C9S(0.5) H9S(0.5)
 C10S(0.5) H10S(0.5) C11S(0.5) H11S(0.5) C5A(0.5) H5AA(0.5) H5AB(0.5) O8B(0.5)
 H59D(0.5) H59E(0.5) H59F(0.5) H59A(0.5) H59B(0.5) H59C(0.5) O8A(0.5) C17A(0.5)
 H17C(0.5) H17D(0.5) C16A(0.5) H16C(0.5) H16D(0.5) C11A(0.5) H11C(0.5)
 H11D(0.5) C10A(0.5) H10C(0.5) H10D(0.5) C4A(0.5) H4AA(0.5) H4AB(0.5)
4.a Ternary CH refined with riding coordinates:
 C58(H58A), C58(H58)
4.b Secondary CH2 refined with riding coordinates:
 C9(H9AA,H9AB), C9(H9BC,H9BD), C3(H3AA,H3AB), C3(H3BC,H3BD), C12(H12A,H12B),
 C12(H12C,H12D), C15(H15A,H15B), C15(H15C,H15D), C6(H6AA,H6AB), C6(H6BC,H6BD),
 C18(H18A,H18B), C18(H18C,H18D), C4(H4A,H4B), C10(H10A,H10B), C17(H17A,H17B),
 C11(H11A,H11B), C16(H16A,H16B), C5(H5A,H5B), C5A(H5AA,H5AB), C17A(H17C,H17D),
 C16A(H16C,H16D), C11A(H11C,H11D), C10A(H10C,H10D), C4A(H4AA,H4AB)
4.c Aromatic/amide H refined with riding coordinates:
 C24(H24), C32(H32), C29(H29), C30(H30), C52(H52), C21(H21), C40(H40),
 C37(H37), C22(H22), C45(H45), C23(H23), C56(H56), C31(H31), C46(H46), C6S(H6S),
  C5S(H5S), C4S(H4S), C3S(H3S), C2S(H2S), C1S(H1S), C53(H53), C38(H38),
 C48(H48), C47(H47), C39(H39), C55(H55), C12S(H12S), C7S(H7S), C8S(H8S),
 C9S(H9S), C10S(H10S), C11S(H11S)
4.d Fitted hexagon refined as free rotating group:
 C6S(C5S,C4S,C3S,C2S,C1S), C12S(C7S,C8S,C9S,C10S,C11S)
4.e Idealised Me refined as rotating group:
 C57(H57A,H57B,H57C), C59(H59D,H59E,H59F), C59(H59A,H59B,H59C)
;
_olex2_submission_special_instructions 'No special instructions were received'

loop_
_space_group_symop_operation_xyz
'x, y, z'
'-x, -y, -z'

loop_
_atom_site_label
_atom_site_type_symbol
_atom_site_fract_x
_atom_site_fract_y
_atom_site_fract_z
_atom_site_U_iso_or_equiv
_atom_site_adp_type
_atom_site_occupancy
_atom_site_site_symmetry_order
_atom_site_calc_flag
_atom_site_refinement_flags_posn
_atom_site_refinement_flags_adp
_atom_site_refinement_flags_occupancy
_atom_site_disorder_assembly
_atom_site_disorder_group
Hf1 Hf 0.47879(2) 0.48881(2) 0.15618(2) 0.01919(7) Uani 1 1 d . . . . .
Fe1 Fe 0.57578(5) 0.34140(5) 0.27908(2) 0.01819(13) Uani 1 1 d . . . . .
O6 O 0.5678(3) 0.5520(2) 0.24519(12) 0.0234(6) Uani 1 1 d . . . . .
O4 O 0.5943(2) 0.3760(2) 0.16286(11) 0.0227(5) Uani 1 1 d . . . . .
O2 O 0.3786(2) 0.3880(2) 0.19265(12) 0.0238(6) Uani 1 1 d . . . . .
O3 O 0.7606(3) 0.2710(2) 0.36179(12) 0.0269(6) Uani 1 1 d . . . . .
O5 O 0.5887(3) 0.3154(2) 0.39868(12) 0.0276(6) Uani 1 1 d . . . . .
N9 N 0.5587(3) 0.6591(3) 0.16382(15) 0.0225(6) Uani 1 1 d . . . . .
O1 O 0.5740(3) 0.1464(2) 0.32538(12) 0.0245(6) Uani 1 1 d . . . . .
N7 N 0.5543(3) 0.4805(3) 0.07788(14) 0.0226(7) Uani 1 1 d . . . . .
N3 N 0.7292(3) 0.3094(3) 0.31059(14) 0.0232(7) Uani 1 1 d . . . . .
N2 N 0.4229(3) 0.3187(3) 0.22566(14) 0.0204(6) Uani 1 1 d . . . . .
N11 N 0.3323(3) 0.5844(3) 0.16680(15) 0.0230(7) Uani 1 1 d . . . . .
N10 N 0.4431(3) 0.7588(3) 0.22201(16) 0.0264(7) Uani 1 1 d . . . . .
N13 N 0.3281(3) 0.4062(3) 0.07830(14) 0.0227(7) Uani 1 1 d . . . . .
N8 N 0.7201(3) 0.6244(3) 0.11985(15) 0.0253(7) Uani 1 1 d . . . . .
N4 N 0.6436(3) 0.3450(3) 0.21392(14) 0.0210(6) Uani 1 1 d . . . . .
N5 N 0.5690(3) 0.3827(3) 0.35944(14) 0.0237(7) Uani 1 1 d . . . . .
N12 N 0.1617(3) 0.4475(3) 0.11784(16) 0.0267(7) Uani 1 1 d . . . . .
N1 N 0.5193(3) 0.1979(3) 0.28260(14) 0.0215(6) Uani 1 1 d . . . . .
N6 N 0.5722(3) 0.4956(3) 0.28838(14) 0.0220(6) Uani 1 1 d . . . . .
N14 N 0.4328(3) 0.3214(3) 0.00954(15) 0.0263(7) Uani 1 1 d . . . . .
C24 C 0.8297(4) 0.4840(4) 0.0306(2) 0.0299(9) Uani 1 1 d . . . . .
H24 H 0.8867 0.5421 0.0528 0.036 Uiso 1 1 calc R . . . .
C25 C 0.7191(4) 0.4693(3) 0.04128(18) 0.0259(8) Uani 1 1 d . . . . .
C2 C 0.3587(4) 0.2237(3) 0.21509(18) 0.0239(8) Uani 1 1 d . . . . .
C7 C 0.8049(3) 0.3082(3) 0.27831(18) 0.0241(8) Uani 1 1 d . . . . .
C28 C 0.7183(4) 0.7943(3) 0.1879(2) 0.0287(9) Uani 1 1 d . . . . .
C27 C 0.6668(4) 0.6853(3) 0.15442(18) 0.0245(8) Uani 1 1 d . . . . .
C26 C 0.6661(3) 0.5312(3) 0.08380(17) 0.0230(8) Uani 1 1 d . . . . .
C1 C 0.4128(4) 0.1543(3) 0.25153(18) 0.0249(8) Uani 1 1 d . . . . .
C42 C 0.2166(4) 0.5398(3) 0.15523(19) 0.0251(8) Uani 1 1 d . . . . .
C35 C 0.3484(4) 0.6840(3) 0.20506(18) 0.0249(8) Uani 1 1 d . . . . .
C34 C 0.5371(4) 0.7472(3) 0.20177(18) 0.0246(8) Uani 1 1 d . . . . .
C13 C 0.5652(4) 0.4831(3) 0.38180(18) 0.0259(8) Uani 1 1 d . . . . .
C36 C 0.2402(4) 0.7010(3) 0.2225(2) 0.0283(9) Uani 1 1 d . . . . .
C9 C 0.8267(4) 0.3522(4) 0.1799(2) 0.0324(9) Uani 1 1 d . . . . .
H9AA H 0.8127 0.4184 0.1666 0.039 Uiso 0.5 1 calc R . P A 1
H9AB H 0.8041 0.2921 0.1455 0.039 Uiso 0.5 1 calc R . P A 1
H9BC H 0.7861 0.3076 0.1411 0.039 Uiso 0.5 1 calc R . P B 2
H9BD H 0.8316 0.4273 0.1767 0.039 Uiso 0.5 1 calc R . P B 2
C32 C 0.6569(4) 0.9375(4) 0.2534(2) 0.0362(10) Uani 1 1 d . . . . .
H32 H 0.6019 0.9633 0.2727 0.043 Uiso 1 1 calc R . . . .
C8 C 0.7560(3) 0.3361(3) 0.22259(18) 0.0233(8) Uani 1 1 d . . . . .
C3 C 0.2404(4) 0.1909(4) 0.1720(2) 0.0350(10) Uani 1 1 d . . . . .
H3AA H 0.2463 0.2003 0.1333 0.042 Uiso 0.5 1 calc R . P C 1
H3AB H 0.1865 0.2376 0.1845 0.042 Uiso 0.5 1 calc R . P C 1
H3BC H 0.2496 0.1742 0.1319 0.042 Uiso 0.5 1 calc R . P D 2
H3BD H 0.1951 0.2505 0.1754 0.042 Uiso 0.5 1 calc R . P D 2
C43 C 0.2135(4) 0.3882(3) 0.08242(18) 0.0254(8) Uani 1 1 d . . . . .
C41 C 0.1566(4) 0.6117(4) 0.1893(2) 0.0293(9) Uani 1 1 d . . . . .
C12 C 0.9273(4) 0.2813(4) 0.2946(2) 0.0299(9) Uani 1 1 d . . . . .
H12A H 0.9271 0.2189 0.3123 0.036 Uiso 0.5 1 calc R . P E 1
H12B H 0.9780 0.3418 0.3237 0.036 Uiso 0.5 1 calc R . P E 1
H12C H 0.9258 0.2035 0.2886 0.036 Uiso 0.5 1 calc R . P F 2
H12D H 0.9657 0.3144 0.3359 0.036 Uiso 0.5 1 calc R . P F 2
C33 C 0.6369(4) 0.8335(3) 0.2174(2) 0.0284(9) Uani 1 1 d . . . . .
C44 C 0.1501(4) 0.2919(4) 0.03789(19) 0.0297(9) Uani 1 1 d . . . . .
C29 C 0.8244(4) 0.8588(4) 0.1933(2) 0.0339(10) Uani 1 1 d . . . . .
H29 H 0.8788 0.8336 0.1735 0.041 Uiso 1 1 calc R . . . .
C19 C 0.5310(4) 0.3912(3) 0.03149(17) 0.0233(8) Uani 1 1 d . . . . .
C30 C 0.8454(5) 0.9623(4) 0.2297(3) 0.0425(11) Uani 1 1 d . . . . .
H30 H 0.9158 1.0067 0.2347 0.051 Uiso 1 1 calc R . . . .
C20 C 0.6332(4) 0.3825(3) 0.00780(18) 0.0273(8) Uani 1 1 d . . . . .
C52 C 0.6951(4) 0.2126(4) 0.4889(2) 0.0355(10) Uani 1 1 d . . . . .
H52 H 0.6773 0.2827 0.4977 0.043 Uiso 1 1 calc R . . . .
C21 C 0.6544(4) 0.3080(4) -0.03838(19) 0.0319(9) Uani 1 1 d . . . . .
H21 H 0.5969 0.2510 -0.0614 0.038 Uiso 1 1 calc R . . . .
C49 C 0.2281(4) 0.2573(4) 0.00510(19) 0.0299(9) Uani 1 1 d . . . . .
C51 C 0.6924(4) 0.1654(4) 0.43074(19) 0.0284(9) Uani 1 1 d . . . . .
C40 C 0.0400(4) 0.6044(4) 0.1932(2) 0.0358(10) Uani 1 1 d . . . . .
H40 H -0.0170 0.5477 0.1694 0.043 Uiso 1 1 calc R . . . .
C15 C 0.5419(5) 0.6651(3) 0.35190(19) 0.0326(9) Uani 1 1 d . . . . .
H15A H 0.4596 0.6715 0.3372 0.039 Uiso 0.5 1 calc R . P G 1
H15B H 0.5876 0.7063 0.3325 0.039 Uiso 0.5 1 calc R . P G 1
H15C H 0.4770 0.6763 0.3212 0.039 Uiso 0.5 1 calc R . P H 2
H15D H 0.6122 0.7096 0.3508 0.039 Uiso 0.5 1 calc R . P H 2
C37 C 0.2127(4) 0.7822(4) 0.2627(2) 0.0357(10) Uani 1 1 d . . . . .
H37 H 0.2684 0.8411 0.2852 0.043 Uiso 1 1 calc R . . . .
C22 C 0.7653(5) 0.3224(4) -0.0486(2) 0.0367(10) Uani 1 1 d . . . . .
H22 H 0.7824 0.2735 -0.0789 0.044 Uiso 1 1 calc R . . . .
C45 C 0.0366(4) 0.2361(4) 0.0260(2) 0.0369(10) Uani 1 1 d . . . . .
H45 H -0.0156 0.2590 0.0479 0.044 Uiso 1 1 calc R . . . .
C23 C 0.8512(4) 0.4084(4) -0.0146(2) 0.0348(10) Uani 1 1 d . . . . .
H23 H 0.9247 0.4151 -0.0223 0.042 Uiso 1 1 calc R . . . .
C14 C 0.5589(4) 0.5488(3) 0.33854(18) 0.0261(8) Uani 1 1 d . . . . .
C50 C 0.3388(4) 0.3309(3) 0.03072(17) 0.0254(8) Uani 1 1 d . . . . .
C56 C 0.7219(5) 0.0620(4) 0.4204(2) 0.0435(12) Uani 1 1 d . . . . .
H56 H 0.7216 0.0280 0.3820 0.052 Uiso 1 1 calc R . . . .
C6 C 0.3472(4) 0.0502(4) 0.2545(2) 0.0357(10) Uani 1 1 d . . . . .
H6AA H 0.3638 0.0425 0.2953 0.043 Uiso 0.5 1 calc R . P I 1
H6AB H 0.3721 -0.0103 0.2312 0.043 Uiso 0.5 1 calc R . P I 1
H6BC H 0.3165 0.0613 0.2892 0.043 Uiso 0.5 1 calc R . P J 2
H6BD H 0.4001 -0.0035 0.2580 0.043 Uiso 0.5 1 calc R . P J 2
C18 C 0.5707(5) 0.5291(4) 0.44496(19) 0.0347(10) Uani 1 1 d . . . . .
H18A H 0.6520 0.5415 0.4683 0.042 Uiso 0.5 1 calc R . P K 1
H18B H 0.5269 0.4774 0.4598 0.042 Uiso 0.5 1 calc R . P K 1
H18C H 0.6387 0.5092 0.4703 0.042 Uiso 0.5 1 calc R . P L 2
H18D H 0.5008 0.4988 0.4542 0.042 Uiso 0.5 1 calc R . P L 2
C31 C 0.7632(5) 1.0008(4) 0.2589(3) 0.0433(12) Uani 1 1 d . . . . .
H31 H 0.7798 1.0705 0.2827 0.052 Uiso 1 1 calc R . . . .
C46 C 0.0053(5) 0.1444(5) -0.0203(3) 0.0496(13) Uani 1 1 d . . . . .
H46 H -0.0693 0.1045 -0.0293 0.060 Uiso 1 1 calc R . . . .
C6S C 0.2659(3) 0.4479(3) 0.31824(15) 0.0544(14) Uani 1 1 d . . . . .
H6S H 0.2941 0.4394 0.2846 0.065 Uiso 1 1 calc R . . . .
C5S C 0.2107(3) 0.5369(3) 0.33375(15) 0.0491(13) Uani 1 1 d G . . . .
H5S H 0.2020 0.5879 0.3105 0.059 Uiso 1 1 calc R . . . .
C4S C 0.1684(3) 0.5497(3) 0.38401(15) 0.0449(12) Uani 1 1 d G . . . .
H4S H 0.1315 0.6092 0.3944 0.054 Uiso 1 1 calc R . . . .
C3S C 0.1814(3) 0.4735(3) 0.41878(13) 0.0516(14) Uani 1 1 d G . . . .
H3S H 0.1531 0.4820 0.4524 0.062 Uiso 1 1 calc R . . . .
C2S C 0.2366(3) 0.3845(3) 0.40328(16) 0.0546(15) Uani 1 1 d G . . . .
H2S H 0.2452 0.3335 0.4265 0.065 Uiso 1 1 calc R . . . .
C1S C 0.2788(3) 0.3717(3) 0.35301(18) 0.0553(15) Uani 1 1 d G . . . .
H1S H 0.3157 0.3122 0.3426 0.066 Uiso 1 1 calc R . . . .
C53 C 0.7237(5) 0.1579(5) 0.5346(2) 0.0432(12) Uani 1 1 d . . . . .
H53 H 0.7230 0.1909 0.5730 0.052 Uiso 1 1 calc R . . . .
C38 C 0.0972(5) 0.7715(4) 0.2681(3) 0.0440(12) Uani 1 1 d . . . . .
H38 H 0.0762 0.8239 0.2954 0.053 Uiso 1 1 calc R . . . .
C48 C 0.1962(5) 0.1678(4) -0.0419(2) 0.0432(12) Uani 1 1 d . . . . .
H48 H 0.2478 0.1466 -0.0646 0.052 Uiso 1 1 calc R . . . .
B1 B 0.6540(4) 0.2264(4) 0.3782(2) 0.0256(9) Uani 1 1 d . . . . .
C4 C 0.1911(10) 0.0724(9) 0.1671(5) 0.0413(11) Uiso 0.5 1 d . . P M 1
H4A H 0.2296 0.0244 0.1433 0.050 Uiso 0.5 1 calc R . P M 1
H4B H 0.1074 0.0592 0.1479 0.050 Uiso 0.5 1 calc R . P M 1
C47 C 0.0836(5) 0.1109(5) -0.0538(3) 0.0557(15) Uani 1 1 d . . . . .
H47 H 0.0599 0.0494 -0.0845 0.067 Uiso 1 1 calc R . . . .
C39 C 0.0129(5) 0.6850(4) 0.2340(3) 0.0443(12) Uani 1 1 d . . . . .
H39 H -0.0632 0.6811 0.2386 0.053 Uiso 1 1 calc R . . . .
C55 C 0.7520(6) 0.0073(5) 0.4660(2) 0.0515(15) Uani 1 1 d . . . . .
H55 H 0.7716 -0.0622 0.4576 0.062 Uiso 1 1 calc R . . . .
C54 C 0.7530(5) 0.0553(5) 0.5231(2) 0.0473(13) Uani 1 1 d . . . . .
C10 C 0.9657(9) 0.3598(8) 0.2134(5) 0.0352(10) Uiso 0.5 1 d . . P N 1
H10A H 1.0135 0.3600 0.1855 0.042 Uiso 0.5 1 calc R . P N 1
H10B H 0.9918 0.4255 0.2445 0.042 Uiso 0.5 1 calc R . P N 1
C17 C 0.5210(9) 0.6335(8) 0.4520(4) 0.0326(10) Uiso 0.5 1 d . . P O 1
H17A H 0.5346 0.6668 0.4938 0.039 Uiso 0.5 1 calc R . P O 1
H17B H 0.4368 0.6201 0.4340 0.039 Uiso 0.5 1 calc R . P O 1
C11 C 0.9758(9) 0.2569(8) 0.2405(4) 0.0352(10) Uiso 0.5 1 d . . P N 1
H11A H 0.9300 0.1929 0.2121 0.042 Uiso 0.5 1 calc R . P N 1
H11B H 1.0572 0.2450 0.2519 0.042 Uiso 0.5 1 calc R . P N 1
C16 C 0.5831(9) 0.7106(7) 0.4209(4) 0.0326(10) Uiso 0.5 1 d . . P O 1
H16A H 0.6679 0.7149 0.4346 0.039 Uiso 0.5 1 calc R . P O 1
H16B H 0.5630 0.7829 0.4307 0.039 Uiso 0.5 1 calc R . P O 1
C58 C 0.7857(9) -0.0027(9) 0.5731(4) 0.090(3) Uani 1 1 d . . . . .
H58A H 0.8494 0.0530 0.5990 0.108 Uiso 0.5 1 calc R . P P 2
H58 H 0.7643 -0.0785 0.5511 0.108 Uiso 0.5 1 calc R . P Q 1
C5 C 0.2130(9) 0.0501(9) 0.2300(5) 0.0413(11) Uiso 0.5 1 d . . P M 1
H5A H 0.1698 -0.0196 0.2284 0.050 Uiso 0.5 1 calc R . P M 1
H5B H 0.1862 0.1056 0.2557 0.050 Uiso 0.5 1 calc R . P M 1
C12S C 0.9706(6) 0.7547(7) 0.4632(3) 0.0685(14) Uani 0.5 1 d . U P . .
H12S H 1.0135 0.8015 0.4986 0.082 Uiso 0.5 1 calc R . P . .
C7S C 0.9447(7) 0.6449(8) 0.4609(3) 0.0685(14) Uani 0.5 1 d G U P . .
H7S H 0.9702 0.6182 0.4947 0.082 Uiso 0.5 1 calc R . P . .
C8S C 0.8807(7) 0.5749(6) 0.4081(4) 0.0685(14) Uani 0.5 1 d G . P . .
H8S H 0.8633 0.5014 0.4066 0.082 Uiso 0.5 1 calc R . P . .
C9S C 0.8425(6) 0.6147(7) 0.3576(3) 0.0685(14) Uani 0.5 1 d G . P . .
H9S H 0.7997 0.5679 0.3222 0.082 Uiso 0.5 1 calc R . P . .
C10S C 0.8685(7) 0.7246(8) 0.3599(3) 0.0685(14) Uani 0.5 1 d G . P . .
H10S H 0.8429 0.7512 0.3261 0.082 Uiso 0.5 1 calc R . P . .
C11S C 0.9325(7) 0.7945(6) 0.4127(4) 0.0685(14) Uani 0.5 1 d G . P . .
H11S H 0.9498 0.8680 0.4142 0.082 Uiso 0.5 1 calc R . P . .
C5A C 0.2440(9) 0.0087(9) 0.1977(5) 0.0413(11) Uiso 0.5 1 d . . P M 2
H5AA H 0.2758 -0.0181 0.1645 0.050 Uiso 0.5 1 calc R . P M 2
H5AB H 0.1940 -0.0513 0.2031 0.050 Uiso 0.5 1 calc R . P M 2
O7 O 0.7157(4) 0.0007(4) 0.60999(18) 0.0586(11) Uani 1 1 d . . . . .
C57 C 0.5991(9) -0.0592(8) 0.5792(4) 0.093(3) Uani 1 1 d . U . . .
H57A H 0.5731 -0.0410 0.5414 0.140 Uiso 1 1 calc GR . . . .
H57B H 0.5449 -0.0406 0.6025 0.140 Uiso 1 1 calc GR . . . .
H57C H 0.6025 -0.1355 0.5733 0.140 Uiso 1 1 calc GR . . . .
O8B O 0.8494(9) -0.0769(7) 0.5627(4) 0.059(2) Uani 0.5 1 d . . P R 2
C59 C 0.9258(9) -0.0938(9) 0.6187(4) 0.098(3) Uani 1 1 d . U . . .
H59D H 1.0070 -0.0769 0.6193 0.148 Uiso 0.5 1 calc GR . P R 2
H59E H 0.9098 -0.1681 0.6209 0.148 Uiso 0.5 1 calc GR . P R 2
H59F H 0.9098 -0.0475 0.6520 0.148 Uiso 0.5 1 calc GR . P R 2
H59A H 0.9414 -0.1480 0.5884 0.148 Uiso 0.5 1 calc GR . P R 1
H59B H 0.8643 -0.1242 0.6334 0.148 Uiso 0.5 1 calc GR . P R 1
H59C H 0.9959 -0.0693 0.6506 0.148 Uiso 0.5 1 calc GR . P R 1
O8A O 0.8875(9) 0.0009(9) 0.5929(5) 0.068(3) Uani 0.5 1 d . . P R 1
C17A C 0.5794(9) 0.6529(8) 0.4575(4) 0.0326(10) Uiso 0.5 1 d . . P O 2
H17C H 0.5515 0.6760 0.4924 0.039 Uiso 0.5 1 calc R . P O 2
H17D H 0.6621 0.6828 0.4676 0.039 Uiso 0.5 1 calc R . P O 2
C16A C 0.5172(9) 0.7020(8) 0.4114(4) 0.0326(10) Uiso 0.5 1 d . . P O 2
H16C H 0.5385 0.7800 0.4241 0.039 Uiso 0.5 1 calc R . P O 2
H16D H 0.4333 0.6854 0.4068 0.039 Uiso 0.5 1 calc R . P O 2
C11A C 0.9949(9) 0.3274(8) 0.2529(4) 0.0352(10) Uiso 0.5 1 d . . P N 2
H11C H 1.0244 0.4028 0.2720 0.042 Uiso 0.5 1 calc R . P N 2
H11D H 1.0634 0.2906 0.2540 0.042 Uiso 0.5 1 calc R . P N 2
C10A C 0.9480(9) 0.3252(9) 0.1971(5) 0.0352(10) Uiso 0.5 1 d . . P N 2
H10C H 0.9480 0.2530 0.1743 0.042 Uiso 0.5 1 calc R . P N 2
H10D H 0.9994 0.3748 0.1847 0.042 Uiso 0.5 1 calc R . P N 2
C4A C 0.1740(10) 0.0912(9) 0.1838(5) 0.0413(11) Uiso 0.5 1 d . . P M 2
H4AA H 0.1399 0.1152 0.2165 0.050 Uiso 0.5 1 calc R . P M 2
H4AB H 0.1097 0.0593 0.1490 0.050 Uiso 0.5 1 calc R . P M 2

loop_
_atom_site_aniso_label
_atom_site_aniso_U_11
_atom_site_aniso_U_22
_atom_site_aniso_U_33
_atom_site_aniso_U_23
_atom_site_aniso_U_13
_atom_site_aniso_U_12
Hf1 0.02038(11) 0.01940(10) 0.01924(10) 0.00763(7) 0.00535(7) 0.00277(7)
Fe1 0.0201(3) 0.0183(3) 0.0168(3) 0.0060(2) 0.0041(2) 0.0033(2)
O6 0.0309(14) 0.0194(12) 0.0196(12) 0.0073(10) 0.0040(11) 0.0024(11)
O4 0.0274(14) 0.0251(13) 0.0186(12) 0.0101(11) 0.0066(11) 0.0071(11)
O2 0.0219(13) 0.0262(14) 0.0265(14) 0.0152(11) 0.0045(11) 0.0041(11)
O3 0.0271(14) 0.0320(15) 0.0222(13) 0.0129(12) 0.0016(11) 0.0053(12)
O5 0.0394(16) 0.0263(14) 0.0216(13) 0.0121(11) 0.0088(12) 0.0105(12)
N9 0.0236(16) 0.0205(15) 0.0256(16) 0.0088(13) 0.0078(13) 0.0033(12)
O1 0.0292(14) 0.0232(13) 0.0229(13) 0.0116(11) 0.0043(11) 0.0059(11)
N7 0.0246(16) 0.0227(16) 0.0216(15) 0.0087(13) 0.0048(13) 0.0038(13)
N3 0.0257(16) 0.0236(16) 0.0204(15) 0.0090(13) 0.0029(13) 0.0036(13)
N2 0.0235(16) 0.0201(15) 0.0208(15) 0.0105(12) 0.0061(13) 0.0052(12)
N11 0.0223(16) 0.0238(16) 0.0256(16) 0.0102(13) 0.0066(13) 0.0058(13)
N10 0.0293(18) 0.0235(16) 0.0298(17) 0.0100(14) 0.0103(14) 0.0054(14)
N13 0.0243(16) 0.0239(16) 0.0206(15) 0.0090(13) 0.0042(13) 0.0024(13)
N8 0.0252(17) 0.0255(16) 0.0276(17) 0.0111(14) 0.0075(14) 0.0038(13)
N4 0.0240(16) 0.0203(15) 0.0196(15) 0.0079(12) 0.0041(13) 0.0051(12)
N5 0.0280(17) 0.0243(16) 0.0199(15) 0.0085(13) 0.0051(13) 0.0054(13)
N12 0.0249(17) 0.0288(17) 0.0291(17) 0.0143(14) 0.0066(14) 0.0020(14)
N1 0.0228(16) 0.0227(15) 0.0205(15) 0.0084(13) 0.0043(13) 0.0061(13)
N6 0.0269(16) 0.0221(15) 0.0173(15) 0.0077(12) 0.0040(13) 0.0027(13)
N14 0.0295(18) 0.0290(17) 0.0202(15) 0.0074(13) 0.0040(14) 0.0051(14)
C24 0.028(2) 0.037(2) 0.032(2) 0.0170(18) 0.0114(17) 0.0110(17)
C25 0.030(2) 0.029(2) 0.0229(18) 0.0128(16) 0.0077(16) 0.0081(16)
C2 0.0234(19) 0.0238(19) 0.0249(19) 0.0090(15) 0.0051(16) 0.0017(15)
C7 0.0220(19) 0.0217(18) 0.0273(19) 0.0075(15) 0.0035(15) 0.0010(15)
C28 0.029(2) 0.026(2) 0.033(2) 0.0092(17) 0.0085(17) 0.0041(16)
C27 0.0247(19) 0.0244(19) 0.0277(19) 0.0123(16) 0.0082(16) 0.0019(15)
C26 0.0227(18) 0.0279(19) 0.0248(18) 0.0148(16) 0.0104(15) 0.0064(15)
C1 0.027(2) 0.0226(18) 0.0257(19) 0.0085(15) 0.0057(16) 0.0017(15)
C42 0.0232(19) 0.028(2) 0.030(2) 0.0160(17) 0.0101(16) 0.0059(15)
C35 0.028(2) 0.0221(18) 0.030(2) 0.0117(16) 0.0098(16) 0.0075(15)
C34 0.028(2) 0.0195(18) 0.0274(19) 0.0089(15) 0.0070(16) 0.0041(15)
C13 0.030(2) 0.0264(19) 0.0221(19) 0.0062(16) 0.0076(16) 0.0059(16)
C36 0.028(2) 0.028(2) 0.036(2) 0.0166(18) 0.0144(18) 0.0086(16)
C9 0.032(2) 0.038(2) 0.036(2) 0.0177(19) 0.0167(19) 0.0103(18)
C32 0.036(2) 0.027(2) 0.044(3) 0.0056(19) 0.012(2) 0.0017(18)
C8 0.0233(19) 0.0217(18) 0.0272(19) 0.0086(15) 0.0081(16) 0.0046(15)
C3 0.028(2) 0.034(2) 0.039(2) 0.0176(19) -0.0038(19) -0.0012(18)
C43 0.0226(19) 0.027(2) 0.0250(19) 0.0120(16) 0.0003(16) 0.0002(15)
C41 0.028(2) 0.032(2) 0.036(2) 0.0181(18) 0.0136(18) 0.0097(17)
C12 0.023(2) 0.031(2) 0.036(2) 0.0130(18) 0.0036(17) 0.0035(16)
C33 0.028(2) 0.0238(19) 0.034(2) 0.0088(17) 0.0079(17) 0.0030(16)
C44 0.028(2) 0.030(2) 0.030(2) 0.0136(18) 0.0003(17) 0.0002(17)
C29 0.030(2) 0.029(2) 0.043(3) 0.0089(19) 0.0108(19) 0.0020(17)
C19 0.028(2) 0.0269(19) 0.0181(17) 0.0103(15) 0.0064(15) 0.0067(16)
C30 0.034(2) 0.032(2) 0.056(3) 0.006(2) 0.009(2) -0.0059(19)
C20 0.034(2) 0.032(2) 0.0215(18) 0.0136(16) 0.0089(17) 0.0123(17)
C52 0.044(3) 0.036(2) 0.028(2) 0.0135(19) 0.0062(19) 0.012(2)
C21 0.039(2) 0.036(2) 0.0229(19) 0.0075(17) 0.0090(18) 0.0099(19)
C49 0.030(2) 0.032(2) 0.026(2) 0.0084(17) 0.0014(17) 0.0019(17)
C51 0.030(2) 0.031(2) 0.025(2) 0.0111(17) 0.0049(17) 0.0051(17)
C40 0.026(2) 0.041(2) 0.049(3) 0.020(2) 0.016(2) 0.0085(18)
C15 0.048(3) 0.024(2) 0.027(2) 0.0059(17) 0.0118(19) 0.0087(18)
C37 0.042(3) 0.027(2) 0.050(3) 0.017(2) 0.024(2) 0.0131(19)
C22 0.046(3) 0.046(3) 0.028(2) 0.013(2) 0.018(2) 0.021(2)
C45 0.028(2) 0.039(2) 0.040(2) 0.011(2) -0.0004(19) 0.0017(19)
C23 0.035(2) 0.045(3) 0.033(2) 0.018(2) 0.0166(19) 0.016(2)
C14 0.031(2) 0.0238(19) 0.0228(19) 0.0048(15) 0.0058(16) 0.0047(16)
C50 0.028(2) 0.0276(19) 0.0196(18) 0.0090(15) 0.0011(15) 0.0024(16)
C56 0.066(3) 0.041(3) 0.030(2) 0.015(2) 0.013(2) 0.022(2)
C6 0.033(2) 0.028(2) 0.044(3) 0.0184(19) 0.000(2) -0.0025(18)
C18 0.053(3) 0.032(2) 0.022(2) 0.0066(17) 0.0129(19) 0.011(2)
C31 0.043(3) 0.027(2) 0.055(3) 0.001(2) 0.011(2) -0.003(2)
C46 0.030(2) 0.047(3) 0.057(3) -0.001(3) -0.001(2) -0.011(2)
C6S 0.051(3) 0.067(4) 0.050(3) 0.008(3) 0.026(3) 0.010(3)
C5S 0.050(3) 0.055(3) 0.050(3) 0.022(3) 0.017(3) 0.010(3)
C4S 0.034(3) 0.051(3) 0.046(3) 0.002(2) 0.010(2) 0.006(2)
C3S 0.044(3) 0.074(4) 0.033(3) 0.009(3) 0.011(2) -0.003(3)
C2S 0.047(3) 0.060(4) 0.050(3) 0.026(3) -0.006(3) -0.004(3)
C1S 0.038(3) 0.048(3) 0.072(4) 0.004(3) 0.005(3) 0.009(2)
C53 0.055(3) 0.055(3) 0.026(2) 0.018(2) 0.010(2) 0.019(3)
C38 0.050(3) 0.038(3) 0.061(3) 0.019(2) 0.035(3) 0.021(2)
C48 0.036(3) 0.044(3) 0.036(3) -0.004(2) 0.000(2) -0.005(2)
B1 0.030(2) 0.027(2) 0.022(2) 0.0089(18) 0.0044(18) 0.0066(18)
C47 0.044(3) 0.052(3) 0.051(3) -0.011(3) -0.001(3) -0.008(3)
C39 0.037(3) 0.047(3) 0.066(3) 0.027(3) 0.031(3) 0.017(2)
C55 0.079(4) 0.046(3) 0.043(3) 0.025(2) 0.022(3) 0.032(3)
C54 0.057(3) 0.058(3) 0.040(3) 0.031(3) 0.016(2) 0.026(3)
C58 0.106(7) 0.141(8) 0.080(5) 0.089(6) 0.055(5) 0.083(6)
C12S 0.0427(19) 0.088(2) 0.080(2) -0.0006(19) 0.0427(19) 0.0103(18)
C7S 0.0427(19) 0.088(2) 0.080(2) -0.0006(19) 0.0427(19) 0.0103(18)
C8S 0.0427(19) 0.088(2) 0.080(2) -0.0006(19) 0.0427(19) 0.0103(18)
C9S 0.0427(19) 0.088(2) 0.080(2) -0.0006(19) 0.0427(19) 0.0103(18)
C10S 0.0427(19) 0.088(2) 0.080(2) -0.0006(19) 0.0427(19) 0.0103(18)
C11S 0.0427(19) 0.088(2) 0.080(2) -0.0006(19) 0.0427(19) 0.0103(18)
O7 0.080(3) 0.064(3) 0.039(2) 0.0250(19) 0.020(2) 0.010(2)
C57 0.094(4) 0.098(4) 0.081(4) 0.040(4) 0.002(3) -0.009(3)
O8B 0.092(7) 0.050(5) 0.041(4) 0.022(4) 0.013(4) 0.032(5)
C59 0.105(5) 0.109(5) 0.092(4) 0.055(4) 0.011(3) 0.033(4)
O8A 0.061(6) 0.072(7) 0.075(7) 0.042(6) 0.004(5) 0.011(5)

loop_
_atom_type_symbol
_atom_type_description
_atom_type_scat_dispersion_real
_atom_type_scat_dispersion_imag
_atom_type_scat_source
C C 0.0181 0.0091 'International Tables Vol C Tables 4.2.6.8 and 6.1.1.4'
H H 0.0000 0.0000 'International Tables Vol C Tables 4.2.6.8 and 6.1.1.4'
B B 0.0090 0.0039 'International Tables Vol C Tables 4.2.6.8 and 6.1.1.4'
Fe Fe -1.1336 3.1974 'International Tables Vol C Tables 4.2.6.8 and 6.1.1.4'
Hf Hf -6.1794 4.9776 'International Tables Vol C Tables 4.2.6.8 and 6.1.1.4'
N N 0.0311 0.0180 'International Tables Vol C Tables 4.2.6.8 and 6.1.1.4'
O O 0.0492 0.0322 'International Tables Vol C Tables 4.2.6.8 and 6.1.1.4'

loop_
_geom_angle_atom_site_label_1
_geom_angle_atom_site_label_2
_geom_angle_atom_site_label_3
_geom_angle
_geom_angle_site_symmetry_1
_geom_angle_site_symmetry_3
_geom_angle_publ_flag
O6 Hf1 O2 82.79(11) . . ?
O6 Hf1 N9 72.68(11) . . ?
O6 Hf1 N7 126.77(12) . . ?
O6 Hf1 N11 90.40(11) . . ?
O6 Hf1 N13 157.36(12) . . ?
O4 Hf1 O6 83.36(11) . . ?
O4 Hf1 O2 84.57(11) . . ?
O4 Hf1 N9 116.26(12) . . ?
O4 Hf1 N7 74.32(11) . . ?
O4 Hf1 N11 162.77(12) . . ?
O4 Hf1 N13 104.21(11) . . ?
O2 Hf1 N9 144.82(12) . . ?
O2 Hf1 N7 139.81(12) . . ?
O2 Hf1 N11 78.71(11) . . ?
O2 Hf1 N13 76.84(11) . . ?
N9 Hf1 N7 75.20(12) . . ?
N9 Hf1 N11 76.69(12) . . ?
N9 Hf1 N13 120.25(12) . . ?
N7 Hf1 N11 121.67(12) . . ?
N7 Hf1 N13 75.82(12) . . ?
N11 Hf1 N13 76.11(12) . . ?
N3 Fe1 N2 156.22(14) . . ?
N3 Fe1 N4 79.12(14) . . ?
N3 Fe1 N5 86.06(14) . . ?
N3 Fe1 N1 86.28(14) . . ?
N3 Fe1 N6 112.31(14) . . ?
N2 Fe1 N4 89.34(14) . . ?
N2 Fe1 N1 79.13(13) . . ?
N2 Fe1 N6 87.82(14) . . ?
N4 Fe1 N6 88.42(14) . . ?
N5 Fe1 N2 111.27(14) . . ?
N5 Fe1 N4 154.79(15) . . ?
N5 Fe1 N1 85.99(14) . . ?
N5 Fe1 N6 78.43(14) . . ?
N1 Fe1 N4 112.98(14) . . ?
N1 Fe1 N6 154.52(15) . . ?
N6 O6 Hf1 123.7(2) . . ?
N4 O4 Hf1 124.9(2) . . ?
N2 O2 Hf1 124.6(2) . . ?
N3 O3 B1 111.3(3) . . ?
N5 O5 B1 111.6(3) . . ?
C27 N9 Hf1 123.2(3) . . ?
C27 N9 C34 107.8(3) . . ?
C34 N9 Hf1 123.2(3) . . ?
N1 O1 B1 111.4(3) . . ?
C26 N7 Hf1 121.3(3) . . ?
C19 N7 Hf1 123.5(3) . . ?
C19 N7 C26 107.5(3) . . ?
O3 N3 Fe1 123.6(2) . . ?
C7 N3 Fe1 118.8(3) . . ?
C7 N3 O3 116.8(3) . . ?
O2 N2 Fe1 125.7(2) . . ?
C2 N2 Fe1 117.8(3) . . ?
C2 N2 O2 116.2(3) . . ?
C42 N11 Hf1 124.4(3) . . ?
C42 N11 C35 107.9(3) . . ?
C35 N11 Hf1 123.6(3) . . ?
C34 N10 C35 122.8(4) . . ?
C43 N13 Hf1 122.9(3) . . ?
C50 N13 Hf1 124.2(3) . . ?
C50 N13 C43 107.8(3) . . ?
C26 N8 C27 121.9(4) . . ?
O4 N4 Fe1 126.6(2) . . ?
C8 N4 Fe1 117.3(3) . . ?
C8 N4 O4 114.9(3) . . ?
O5 N5 Fe1 123.1(2) . . ?
C13 N5 Fe1 119.2(3) . . ?
C13 N5 O5 116.7(3) . . ?
C43 N12 C42 122.3(4) . . ?
O1 N1 Fe1 123.1(2) . . ?
C1 N1 Fe1 118.6(3) . . ?
C1 N1 O1 116.8(3) . . ?
O6 N6 Fe1 126.1(2) . . ?
C14 N6 Fe1 117.4(3) . . ?
C14 N6 O6 115.9(3) . . ?
C19 N14 C50 122.3(4) . . ?
C25 C24 H24 121.4 . . ?
C23 C24 H24 121.4 . . ?
C23 C24 C25 117.1(4) . . ?
C24 C25 C26 132.3(4) . . ?
C24 C25 C20 121.6(4) . . ?
C20 C25 C26 106.1(4) . . ?
N2 C2 C1 112.7(3) . . ?
N2 C2 C3 124.4(4) . . ?
C1 C2 C3 122.9(4) . . ?
N3 C7 C8 111.5(3) . . ?
N3 C7 C12 126.5(4) . . ?
C8 C7 C12 122.0(4) . . ?
C33 C28 C27 106.5(4) . . ?
C33 C28 C29 120.7(4) . . ?
C29 C28 C27 132.8(4) . . ?
N9 C27 C28 109.9(4) . . ?
N8 C27 N9 127.4(4) . . ?
N8 C27 C28 122.7(4) . . ?
N7 C26 C25 109.9(4) . . ?
N8 C26 N7 127.6(4) . . ?
N8 C26 C25 122.4(4) . . ?
N1 C1 C2 111.5(3) . . ?
N1 C1 C6 126.6(4) . . ?
C2 C1 C6 121.8(4) . . ?
N11 C42 C41 109.5(4) . . ?
N12 C42 N11 127.9(4) . . ?
N12 C42 C41 122.5(4) . . ?
N11 C35 C36 109.6(4) . . ?
N10 C35 N11 127.4(4) . . ?
N10 C35 C36 122.9(4) . . ?
N9 C34 C33 109.3(4) . . ?
N10 C34 N9 128.7(4) . . ?
N10 C34 C33 122.0(4) . . ?
N5 C13 C14 112.2(4) . . ?
N5 C13 C18 125.2(4) . . ?
C14 C13 C18 122.6(4) . . ?
C41 C36 C35 105.9(4) . . ?
C37 C36 C35 132.6(4) . . ?
C37 C36 C41 121.5(4) . . ?
H9AA C9 H9AB 108.4 . . ?
H9BC C9 H9BD 107.7 . . ?
C8 C9 H9AA 110.0 . . ?
C8 C9 H9AB 110.0 . . ?
C8 C9 H9BC 108.8 . . ?
C8 C9 H9BD 108.8 . . ?
C8 C9 C10 108.4(5) . . ?
C10 C9 H9AA 110.0 . . ?
C10 C9 H9AB 110.0 . . ?
C10A C9 H9BC 108.8 . . ?
C10A C9 H9BD 108.8 . . ?
C10A C9 C8 113.7(5) . . ?
C33 C32 H32 121.7 . . ?
C31 C32 H32 121.7 . . ?
C31 C32 C33 116.7(5) . . ?
N4 C8 C7 112.6(4) . . ?
N4 C8 C9 124.4(4) . . ?
C7 C8 C9 123.0(4) . . ?
C2 C3 H3AA 109.2 . . ?
C2 C3 H3AB 109.2 . . ?
C2 C3 H3BC 109.5 . . ?
C2 C3 H3BD 109.5 . . ?
C2 C3 C4 111.8(5) . . ?
C2 C3 C4A 110.8(5) . . ?
H3AA C3 H3AB 107.9 . . ?
H3BC C3 H3BD 108.1 . . ?
C4 C3 H3AA 109.2 . . ?
C4 C3 H3AB 109.2 . . ?
C4A C3 H3BC 109.5 . . ?
C4A C3 H3BD 109.5 . . ?
N13 C43 C44 109.5(4) . . ?
N12 C43 N13 128.3(4) . . ?
N12 C43 C44 122.1(4) . . ?
C36 C41 C42 106.9(4) . . ?
C40 C41 C42 132.1(4) . . ?
C40 C41 C36 121.0(4) . . ?
C7 C12 H12A 109.4 . . ?
C7 C12 H12B 109.4 . . ?
C7 C12 H12C 110.4 . . ?
C7 C12 H12D 110.4 . . ?
C7 C12 C11 111.3(5) . . ?
C7 C12 C11A 106.6(5) . . ?
H12A C12 H12B 108.0 . . ?
H12C C12 H12D 108.6 . . ?
C11 C12 H12A 109.4 . . ?
C11 C12 H12B 109.4 . . ?
C11A C12 H12C 110.4 . . ?
C11A C12 H12D 110.4 . . ?
C28 C33 C34 106.6(4) . . ?
C32 C33 C28 122.1(4) . . ?
C32 C33 C34 131.3(4) . . ?
C49 C44 C43 106.2(4) . . ?
C49 C44 C45 121.5(4) . . ?
C45 C44 C43 132.3(4) . . ?
C28 C29 H29 121.3 . . ?
C30 C29 C28 117.4(4) . . ?
C30 C29 H29 121.3 . . ?
N7 C19 C20 109.6(4) . . ?
N14 C19 N7 127.8(4) . . ?
N14 C19 C20 122.6(4) . . ?
C29 C30 H30 119.3 . . ?
C29 C30 C31 121.4(5) . . ?
C31 C30 H30 119.3 . . ?
C25 C20 C19 106.8(4) . . ?
C21 C20 C25 121.1(4) . . ?
C21 C20 C19 132.2(4) . . ?
C51 C52 H52 119.1 . . ?
C51 C52 C53 121.9(4) . . ?
C53 C52 H52 119.1 . . ?
C20 C21 H21 121.4 . . ?
C22 C21 C20 117.2(4) . . ?
C22 C21 H21 121.4 . . ?
C44 C49 C50 107.0(4) . . ?
C48 C49 C44 121.9(4) . . ?
C48 C49 C50 131.1(4) . . ?
C52 C51 B1 121.6(4) . . ?
C56 C51 C52 116.7(4) . . ?
C56 C51 B1 121.7(4) . . ?
C41 C40 H40 121.3 . . ?
C39 C40 C41 117.3(5) . . ?
C39 C40 H40 121.3 . . ?
H15A C15 H15B 108.3 . . ?
H15C C15 H15D 107.7 . . ?
C14 C15 H15A 109.9 . . ?
C14 C15 H15B 109.9 . . ?
C14 C15 H15C 108.8 . . ?
C14 C15 H15D 108.8 . . ?
C14 C15 C16 108.8(5) . . ?
C14 C15 C16A 113.6(5) . . ?
C16 C15 H15A 109.9 . . ?
C16 C15 H15B 109.9 . . ?
C16A C15 H15C 108.8 . . ?
C16A C15 H15D 108.8 . . ?
C36 C37 H37 121.6 . . ?
C36 C37 C38 116.9(5) . . ?
C38 C37 H37 121.6 . . ?
C21 C22 H22 119.3 . . ?
C21 C22 C23 121.5(4) . . ?
C23 C22 H22 119.3 . . ?
C44 C45 H45 121.6 . . ?
C46 C45 C44 116.7(5) . . ?
C46 C45 H45 121.6 . . ?
C24 C23 C22 121.5(4) . . ?
C24 C23 H23 119.2 . . ?
C22 C23 H23 119.2 . . ?
N6 C14 C13 112.3(4) . . ?
N6 C14 C15 125.4(4) . . ?
C13 C14 C15 122.4(4) . . ?
N13 C50 C49 109.3(4) . . ?
N14 C50 N13 127.9(4) . . ?
N14 C50 C49 122.8(4) . . ?
C51 C56 H56 119.1 . . ?
C51 C56 C55 121.8(5) . . ?
C55 C56 H56 119.1 . . ?
C1 C6 H6AA 109.8 . . ?
C1 C6 H6AB 109.8 . . ?
C1 C6 H6BC 109.7 . . ?
C1 C6 H6BD 109.7 . . ?
C1 C6 C5 109.2(5) . . ?
C1 C6 C5A 109.9(5) . . ?
H6AA C6 H6AB 108.3 . . ?
H6BC C6 H6BD 108.2 . . ?
C5 C6 H6AA 109.8 . . ?
C5 C6 H6AB 109.8 . . ?
C5A C6 H6BC 109.7 . . ?
C5A C6 H6BD 109.7 . . ?
C13 C18 H18A 109.4 . . ?
C13 C18 H18B 109.4 . . ?
C13 C18 H18C 109.4 . . ?
C13 C18 H18D 109.4 . . ?
C13 C18 C17 111.3(5) . . ?
C13 C18 C17A 111.1(5) . . ?
H18A C18 H18B 108.0 . . ?
H18C C18 H18D 108.0 . . ?
C17 C18 H18A 109.4 . . ?
C17 C18 H18B 109.4 . . ?
C17A C18 H18C 109.4 . . ?
C17A C18 H18D 109.4 . . ?
C32 C31 C30 121.7(5) . . ?
C32 C31 H31 119.2 . . ?
C30 C31 H31 119.2 . . ?
C45 C46 H46 119.3 . . ?
C45 C46 C47 121.5(5) . . ?
C47 C46 H46 119.3 . . ?
C5S C6S H6S 120.0 . . ?
C5S C6S C1S 120.0 . . ?
C1S C6S H6S 120.0 . . ?
C6S C5S H5S 120.0 . . ?
C4S C5S C6S 120.0 . . ?
C4S C5S H5S 120.0 . . ?
C5S C4S H4S 120.0 . . ?
C3S C4S C5S 120.0 . . ?
C3S C4S H4S 120.0 . . ?
C4S C3S H3S 120.0 . . ?
C4S C3S C2S 120.0 . . ?
C2S C3S H3S 120.0 . . ?
C3S C2S H2S 120.0 . . ?
C1S C2S C3S 120.0 . . ?
C1S C2S H2S 120.0 . . ?
C6S C1S H1S 120.0 . . ?
C2S C1S C6S 120.0 . . ?
C2S C1S H1S 120.0 . . ?
C52 C53 H53 119.9 . . ?
C54 C53 C52 120.1(5) . . ?
C54 C53 H53 119.9 . . ?
C37 C38 H38 119.1 . . ?
C39 C38 C37 121.9(5) . . ?
C39 C38 H38 119.1 . . ?
C49 C48 H48 121.5 . . ?
C49 C48 C47 117.0(5) . . ?
C47 C48 H48 121.5 . . ?
O3 B1 O1 109.6(3) . . ?
O3 B1 C51 110.1(3) . . ?
O5 B1 O3 110.8(3) . . ?
O5 B1 O1 109.5(3) . . ?
O5 B1 C51 108.3(3) . . ?
O1 B1 C51 108.5(3) . . ?
C3 C4 H4A 109.9 . . ?
C3 C4 H4B 109.9 . . ?
C3 C4 C5 109.0(8) . . ?
H4A C4 H4B 108.3 . . ?
C5 C4 H4A 109.9 . . ?
C5 C4 H4B 109.9 . . ?
C46 C47 H47 119.3 . . ?
C48 C47 C46 121.4(5) . . ?
C48 C47 H47 119.3 . . ?
C40 C39 C38 121.3(5) . . ?
C40 C39 H39 119.3 . . ?
C38 C39 H39 119.3 . . ?
C56 C55 H55 119.8 . . ?
C54 C55 C56 120.5(5) . . ?
C54 C55 H55 119.8 . . ?
C53 C54 C58 119.7(6) . . ?
C55 C54 C53 119.0(5) . . ?
C55 C54 C58 121.2(6) . . ?
C9 C10 H10A 110.6 . . ?
C9 C10 H10B 110.6 . . ?
H10A C10 H10B 108.7 . . ?
C11 C10 C9 105.9(7) . . ?
C11 C10 H10A 110.6 . . ?
C11 C10 H10B 110.6 . . ?
C18 C17 H17A 110.0 . . ?
C18 C17 H17B 110.0 . . ?
C18 C17 C16 108.3(7) . . ?
H17A C17 H17B 108.4 . . ?
C16 C17 H17A 110.0 . . ?
C16 C17 H17B 110.0 . . ?
C12 C11 C10 105.1(7) . . ?
C12 C11 H11A 110.7 . . ?
C12 C11 H11B 110.7 . . ?
C10 C11 H11A 110.7 . . ?
C10 C11 H11B 110.7 . . ?
H11A C11 H11B 108.8 . . ?
C15 C16 H16A 109.8 . . ?
C15 C16 H16B 109.8 . . ?
C17 C16 C15 109.2(7) . . ?
C17 C16 H16A 109.8 . . ?
C17 C16 H16B 109.8 . . ?
H16A C16 H16B 108.3 . . ?
C54 C58 H58A 97.1 . . ?
C54 C58 H58 100.8 . . ?
O7 C58 C54 116.6(6) . . ?
O7 C58 H58A 97.1 . . ?
O7 C58 H58 100.8 . . ?
O8B C58 C54 113.4(7) . . ?
O8B C58 H58A 97.1 . . ?
O8B C58 O7 125.5(7) . . ?
O8A C58 C54 114.8(8) . . ?
O8A C58 H58 100.8 . . ?
O8A C58 O7 118.4(9) . . ?
C6 C5 H5A 110.0 . . ?
C6 C5 H5B 110.0 . . ?
C4 C5 C6 108.4(8) . . ?
C4 C5 H5A 110.0 . . ?
C4 C5 H5B 110.0 . . ?
H5A C5 H5B 108.4 . . ?
C7S C12S H12S 120.0 . . ?
C7S C12S C11S 120.0 . . ?
C11S C12S H12S 120.0 . . ?
C12S C7S H7S 120.0 . . ?
C8S C7S C12S 120.0 . . ?
C8S C7S H7S 120.0 . . ?
C7S C8S H8S 120.0 . . ?
C7S C8S C9S 120.0 . . ?
C9S C8S H8S 120.0 . . ?
C8S C9S H9S 120.0 . . ?
C10S C9S C8S 120.0 . . ?
C10S C9S H9S 120.0 . . ?
C9S C10S H10S 120.0 . . ?
C9S C10S C11S 120.0 . . ?
C11S C10S H10S 120.0 . . ?
C12S C11S H11S 120.0 . . ?
C10S C11S C12S 120.0 . . ?
C10S C11S H11S 120.0 . . ?
C6 C5A H5AA 109.0 . . ?
C6 C5A H5AB 109.0 . . ?
H5AA C5A H5AB 107.8 . . ?
C4A C5A C6 112.7(8) . . ?
C4A C5A H5AA 109.0 . . ?
C4A C5A H5AB 109.0 . . ?
C58 O7 C57 110.7(7) . . ?
O7 C57 H57A 109.5 . . ?
O7 C57 H57B 109.5 . . ?
O7 C57 H57C 109.5 . . ?
H57A C57 H57B 109.5 . . ?
H57A C57 H57C 109.5 . . ?
H57B C57 H57C 109.5 . . ?
C58 O8B C59 111.4(8) . . ?
O8B C59 H59D 109.5 . . ?
O8B C59 H59E 109.5 . . ?
O8B C59 H59F 109.5 . . ?
H59D C59 H59E 109.5 . . ?
H59D C59 H59F 109.5 . . ?
H59E C59 H59F 109.5 . . ?
H59A C59 H59B 109.5 . . ?
H59A C59 H59C 109.5 . . ?
H59B C59 H59C 109.5 . . ?
O8A C59 H59A 109.5 . . ?
O8A C59 H59B 109.5 . . ?
O8A C59 H59C 109.5 . . ?
C58 O8A C59 116.3(10) . . ?
C18 C17A H17C 107.7 . . ?
C18 C17A H17D 107.7 . . ?
H17C C17A H17D 107.1 . . ?
C16A C17A C18 118.5(8) . . ?
C16A C17A H17C 107.7 . . ?
C16A C17A H17D 107.7 . . ?
C15 C16A H16C 108.7 . . ?
C15 C16A H16D 108.7 . . ?
C17A C16A C15 114.2(8) . . ?
C17A C16A H16C 108.7 . . ?
C17A C16A H16D 108.7 . . ?
H16C C16A H16D 107.6 . . ?
C12 C11A H11C 106.3 . . ?
C12 C11A H11D 106.3 . . ?
H11C C11A H11D 106.4 . . ?
C10A C11A C12 124.3(9) . . ?
C10A C11A H11C 106.3 . . ?
C10A C11A H11D 106.3 . . ?
C9 C10A H10C 107.7 . . ?
C9 C10A H10D 107.7 . . ?
C11A C10A C9 118.4(9) . . ?
C11A C10A H10C 107.7 . . ?
C11A C10A H10D 107.7 . . ?
H10C C10A H10D 107.1 . . ?
C3 C4A H4AA 108.5 . . ?
C3 C4A H4AB 108.5 . . ?
C5A C4A C3 115.3(9) . . ?
C5A C4A H4AA 108.5 . . ?
C5A C4A H4AB 108.5 . . ?
H4AA C4A H4AB 107.5 . . ?

loop_
_geom_bond_atom_site_label_1
_geom_bond_atom_site_label_2
_geom_bond_distance
_geom_bond_site_symmetry_2
_geom_bond_publ_flag
Hf1 O6 2.089(3) . ?
Hf1 O4 2.074(3) . ?
Hf1 O2 2.108(3) . ?
Hf1 N9 2.236(3) . ?
Hf1 N7 2.240(3) . ?
Hf1 N11 2.241(3) . ?
Hf1 N13 2.244(3) . ?
Fe1 N3 1.905(3) . ?
Fe1 N2 1.907(3) . ?
Fe1 N4 1.914(3) . ?
Fe1 N5 1.906(3) . ?
Fe1 N1 1.910(3) . ?
Fe1 N6 1.936(3) . ?
O6 N6 1.360(4) . ?
O4 N4 1.367(4) . ?
O2 N2 1.354(4) . ?
O3 N3 1.384(4) . ?
O3 B1 1.500(6) . ?
O5 N5 1.381(4) . ?
O5 B1 1.497(5) . ?
N9 C27 1.371(5) . ?
N9 C34 1.381(5) . ?
O1 N1 1.382(4) . ?
O1 B1 1.506(5) . ?
N7 C26 1.377(5) . ?
N7 C19 1.376(5) . ?
N3 C7 1.310(5) . ?
N2 C2 1.311(5) . ?
N11 C42 1.372(5) . ?
N11 C35 1.376(5) . ?
N10 C35 1.326(6) . ?
N10 C34 1.322(5) . ?
N13 C43 1.383(5) . ?
N13 C50 1.372(5) . ?
N8 C27 1.328(5) . ?
N8 C26 1.323(5) . ?
N4 C8 1.315(5) . ?
N5 C13 1.294(5) . ?
N12 C42 1.330(6) . ?
N12 C43 1.319(6) . ?
N1 C1 1.306(5) . ?
N6 C14 1.305(5) . ?
N14 C19 1.323(6) . ?
N14 C50 1.330(6) . ?
C24 H24 0.9300 . ?
C24 C25 1.394(6) . ?
C24 C23 1.384(6) . ?
C25 C26 1.455(6) . ?
C25 C20 1.396(6) . ?
C2 C1 1.444(5) . ?
C2 C3 1.492(6) . ?
C7 C8 1.442(5) . ?
C7 C12 1.496(6) . ?
C28 C27 1.452(6) . ?
C28 C33 1.395(6) . ?
C28 C29 1.397(6) . ?
C1 C6 1.495(6) . ?
C42 C41 1.450(6) . ?
C35 C36 1.457(6) . ?
C34 C33 1.458(6) . ?
C13 C14 1.441(6) . ?
C13 C18 1.487(6) . ?
C36 C41 1.401(6) . ?
C36 C37 1.384(6) . ?
C9 H9AA 0.9700 . ?
C9 H9AB 0.9700 . ?
C9 H9BC 0.9700 . ?
C9 H9BD 0.9700 . ?
C9 C8 1.493(6) . ?
C9 C10 1.632(11) . ?
C9 C10A 1.486(11) . ?
C32 H32 0.9300 . ?
C32 C33 1.393(6) . ?
C32 C31 1.392(7) . ?
C3 H3AA 0.9700 . ?
C3 H3AB 0.9700 . ?
C3 H3BC 0.9700 . ?
C3 H3BD 0.9700 . ?
C3 C4 1.536(12) . ?
C3 C4A 1.537(13) . ?
C43 C44 1.459(6) . ?
C41 C40 1.399(6) . ?
C12 H12A 0.9700 . ?
C12 H12B 0.9700 . ?
C12 H12C 0.9700 . ?
C12 H12D 0.9700 . ?
C12 C11 1.520(10) . ?
C12 C11A 1.577(11) . ?
C44 C49 1.392(6) . ?
C44 C45 1.396(6) . ?
C29 H29 0.9300 . ?
C29 C30 1.392(7) . ?
C19 C20 1.454(6) . ?
C30 H30 0.9300 . ?
C30 C31 1.394(8) . ?
C20 C21 1.392(6) . ?
C52 H52 0.9300 . ?
C52 C51 1.390(6) . ?
C52 C53 1.397(6) . ?
C21 H21 0.9300 . ?
C21 C22 1.391(7) . ?
C49 C50 1.460(6) . ?
C49 C48 1.382(7) . ?
C51 C56 1.383(7) . ?
C51 B1 1.597(6) . ?
C40 H40 0.9300 . ?
C40 C39 1.385(7) . ?
C15 H15A 0.9700 . ?
C15 H15B 0.9700 . ?
C15 H15C 0.9700 . ?
C15 H15D 0.9700 . ?
C15 C14 1.494(6) . ?
C15 C16 1.570(10) . ?
C15 C16A 1.509(10) . ?
C37 H37 0.9300 . ?
C37 C38 1.398(7) . ?
C22 H22 0.9300 . ?
C22 C23 1.394(7) . ?
C45 H45 0.9300 . ?
C45 C46 1.391(7) . ?
C23 H23 0.9300 . ?
C56 H56 0.9300 . ?
C56 C55 1.396(7) . ?
C6 H6AA 0.9700 . ?
C6 H6AB 0.9700 . ?
C6 H6BC 0.9700 . ?
C6 H6BD 0.9700 . ?
C6 C5 1.554(11) . ?
C6 C5A 1.553(11) . ?
C18 H18A 0.9700 . ?
C18 H18B 0.9700 . ?
C18 H18C 0.9700 . ?
C18 H18D 0.9700 . ?
C18 C17 1.498(10) . ?
C18 C17A 1.534(10) . ?
C31 H31 0.9300 . ?
C46 H46 0.9300 . ?
C46 C47 1.401(9) . ?
C6S H6S 0.9300 . ?
C6S C5S 1.3900 . ?
C6S C1S 1.3900 . ?
C5S H5S 0.9300 . ?
C5S C4S 1.3900 . ?
C4S H4S 0.9300 . ?
C4S C3S 1.3900 . ?
C3S H3S 0.9300 . ?
C3S C2S 1.3900 . ?
C2S H2S 0.9300 . ?
C2S C1S 1.3900 . ?
C1S H1S 0.9300 . ?
C53 H53 0.9300 . ?
C53 C54 1.374(8) . ?
C38 H38 0.9300 . ?
C38 C39 1.387(8) . ?
C48 H48 0.9300 . ?
C48 C47 1.392(8) . ?
C4 H4A 0.9700 . ?
C4 H4B 0.9700 . ?
C4 C5 1.545(15) . ?
C47 H47 0.9300 . ?
C39 H39 0.9300 . ?
C55 H55 0.9300 . ?
C55 C54 1.374(8) . ?
C54 C58 1.514(7) . ?
C10 H10A 0.9700 . ?
C10 H10B 0.9700 . ?
C10 C11 1.572(14) . ?
C17 H17A 0.9700 . ?
C17 H17B 0.9700 . ?
C17 C16 1.569(13) . ?
C11 H11A 0.9700 . ?
C11 H11B 0.9700 . ?
C16 H16A 0.9700 . ?
C16 H16B 0.9700 . ?
C58 H58A 0.9800 . ?
C58 H58 0.9800 . ?
C58 O7 1.340(8) . ?
C58 O8B 1.284(11) . ?
C58 O8A 1.177(13) . ?
C5 H5A 0.9700 . ?
C5 H5B 0.9700 . ?
C12S H12S 0.9300 . ?
C12S C7S 1.3900 . ?
C12S C11S 1.3900 . ?
C7S H7S 0.9300 . ?
C7S C8S 1.3900 . ?
C8S H8S 0.9300 . ?
C8S C9S 1.3900 . ?
C9S H9S 0.9300 . ?
C9S C10S 1.3900 . ?
C10S H10S 0.9300 . ?
C10S C11S 1.3900 . ?
C11S H11S 0.9300 . ?
C5A H5AA 0.9700 . ?
C5A H5AB 0.9700 . ?
C5A C4A 1.437(15) . ?
O7 C57 1.457(10) . ?
C57 H57A 0.9600 . ?
C57 H57B 0.9600 . ?
C57 H57C 0.9600 . ?
O8B C59 1.489(11) . ?
C59 H59D 0.9600 . ?
C59 H59E 0.9600 . ?
C59 H59F 0.9600 . ?
C59 H59A 0.9600 . ?
C59 H59B 0.9600 . ?
C59 H59C 0.9600 . ?
C59 O8A 1.516(12) . ?
C17A H17C 0.9700 . ?
C17A H17D 0.9700 . ?
C17A C16A 1.451(13) . ?
C16A H16C 0.9700 . ?
C16A H16D 0.9700 . ?
C11A H11C 0.9700 . ?
C11A H11D 0.9700 . ?
C11A C10A 1.307(14) . ?
C10A H10C 0.9700 . ?
C10A H10D 0.9700 . ?
C4A H4AA 0.9700 . ?
C4A H4AB 0.9700 . ?

loop_
_platon_squeeze_void_nr
_platon_squeeze_void_average_x
_platon_squeeze_void_average_y
_platon_squeeze_void_average_z
_platon_squeeze_void_volume
_platon_squeeze_void_count_electrons
_platon_squeeze_void_content
1 0.067 0.783 0.133 7 0 ' '
2 0.500 1.000 1.000 289 64 ' '
3 0.503 0.106 0.658 10 1 ' '
4 0.497 0.894 0.342 10 1 ' '
5 0.933 0.217 0.867 7 0 ' '
